data_1001639
loop_
_publ_author_name
'Huve, M'
'Martin, C'
'Maignan, A'
'Michel, C'
'Van Tendeloo, G'
'Hervieu, M'
'Raveau, B'

_publ_section_title
;
A new cuprate with mercury bilayers: the "2222" oxide Hg2-x Mx Ba2 Pr2
Cu2 O10-d (M=Cu,Pr)
;
_journal_coden_ASTM JSSCBI
_journal_name_full 'Journal of Solid State Chemistry'
_journal_page_first 230
_journal_page_last 235
_journal_paper_doi 10.1006/jssc.1995.1033
_journal_volume 114
_journal_year 1995
_chemical_formula_analytical '(Hg1.5 Cu0.2 Pr0.3) Ba2 Pr2 Cu2 O10'
_chemical_formula_structural 'Hg1.88 Ba2 Pr2 Cu2 O10'
_chemical_formula_sum 'Ba2 Cu2 Hg1.88 O10 Pr2'
_chemical_name_systematic
;
Mercury barium praseodymium copper oxide (2/2/2/2/10)
;
_space_group_IT_number 129
_symmetry_cell_setting tetragonal
_symmetry_space_group_name_Hall '-P 4a 2a'
_symmetry_space_group_name_H-M 'P 4/n m m :2'
_cell_angle_alpha 90
_cell_angle_beta 90
_cell_angle_gamma 90
_cell_formula_units_Z 1
_cell_length_a 3.9072(1)
_cell_length_b 3.9072(1)
_cell_length_c 17.21919(60)
_cell_volume 262.9
_refine_ls_R_factor_all 0.076
_cod_original_sg_symbol_H-M 'P 4/n m m Z'
_cod_database_code 1001639

loop_
_symmetry_equiv_pos_as_xyz
x,y,z
1/2-x,y,z
x,1/2-y,z
1/2-x,1/2-y,z
y,x,z
1/2-y,x,z
y,1/2-x,z
1/2-y,1/2-x,z
-x,-y,-z
1/2+x,-y,-z
-x,1/2+y,-z
1/2+x,1/2+y,-z
-y,-x,-z
1/2+y,-x,-z
-y,1/2+x,-z
1/2+y,1/2+x,-z

loop_
_atom_site_label
_atom_site_type_symbol
_atom_site_symmetry_multiplicity
_atom_site_Wyckoff_symbol
_atom_site_fract_x
_atom_site_fract_y
_atom_site_fract_z
_atom_site_occupancy
_atom_site_attached_hydrogens
_atom_site_calc_flag
Hg1 Hg2+ 2 c 0.75 0.75 0.4377(3) 0.94(4) 0 d
Cu1 Cu3+ 2 c 0.75 0.75 0.1743(7) 1. 0 d
Ba1 Ba2+ 2 c 0.25 0.25 0.2916(3) 1. 0 d
Pr1 Pr3+ 2 c 0.25 0.25 0.0762(3) 1. 0 d
O1 O2- 2 a 0.25 0.75 0. 1. 0 d
O2 O2- 4 f 0.75 0.25 0.175(1) 1. 0 d
O3 O2- 2 c 0.75 0.75 0.312(2) 1. 0 d
O4 O2- 2 c 0.25 0.25 0.448(2) 1. 0 d

loop_
_atom_type_symbol
_atom_type_oxidation_number
Hg2+ 2.000
Cu3+ 3.000
Ba2+ 2.000
Pr3+ 3.120
O2- -2.000
